data_1572258
loop_
_publ_author_name
'Sarkar, Koushik'
'Behera, Prativa'
'Roy, Lisa'
'Maji, Biplab'

_publ_section_title
;
 Manganese catalyzed chemo-selective synthesis of acyl cyclopentenes: a
 combined experimental and computational investigation.
;
_journal_issue 35
_journal_name_full 'Chemical science'
_journal_page_first 14287
_journal_page_last 14294
_journal_paper_doi 10.1039/d4sc02842b
_journal_volume 15
_journal_year 2024
_chemical_formula_moiety '2(C23 H26 O)'
_chemical_formula_sum 'C46 H52 O2'
_chemical_formula_weight 636.87
_chemical_name_systematic (Z)-3-cyclopropyl-1-(2,3,4,5,6-pentamethylphenyl)-3-phenylprop-2-en-1-one
_space_group_crystal_system triclinic
_space_group_IT_number 2
_space_group_name_Hall '-P 1'
_space_group_name_H-M_alt 'P -1'
_atom_sites_solution_hydrogens geom
_atom_sites_solution_primary iterative
_audit_creation_date 2023-01-20
_audit_creation_method
;
Olex2 1.5
(compiled 2022.04.07 svn.rca3783a0 for OlexSys, GUI svn.r6498)
;
_audit_update_record
;
2023-01-20 deposited with the CCDC.	2024-08-05 downloaded from the CCDC.
;
_cell_angle_alpha 103.7839(13)
_cell_angle_beta 96.8936(18)
_cell_angle_gamma 92.5400(16)
_cell_formula_units_Z 2
_cell_length_a 9.0547(2)
_cell_length_b 10.15893(15)
_cell_length_c 20.6100(3)
_cell_measurement_reflns_used 14418
_cell_measurement_temperature 100(2)
_cell_measurement_theta_max 68.1660
_cell_measurement_theta_min 2.2120
_cell_volume 1822.69(6)
_computing_cell_refinement 'CrysAlisPro 1.171.42.58a (Rigaku OD, 2022)'
_computing_data_collection 'CrysAlisPro 1.171.42.58a (Rigaku OD, 2022)'
_computing_data_reduction 'CrysAlisPro 1.171.42.58a (Rigaku OD, 2022)'
_computing_molecular_graphics 'Olex2 1.5 (Dolomanov et al., 2009)'
_computing_publication_material 'Olex2 1.5 (Dolomanov et al., 2009)'
_computing_structure_refinement 'SHELXL 2018/3 (Sheldrick, 2015)'
_computing_structure_solution 'olex2.solve 1.5 (Bourhis et al., 2015)'
_diffrn_ambient_environment N~2~
_diffrn_ambient_temperature 100(2)
_diffrn_detector 'Hybrid Pixel Array Detector'
_diffrn_detector_area_resol_mean 10.0000
_diffrn_detector_type HyPix3000
_diffrn_measured_fraction_theta_full 0.996
_diffrn_measured_fraction_theta_max 0.989
_diffrn_measurement_details
;
List of Runs (angles in degrees, time in seconds):

  # Type    Start    End  Width  t~exp~   \w     \q     \k     \f   Frames
#--------------------------------------------------------------------------
  1  \w      5.00  41.00   0.50    0.20    --   40.33 -38.00-150.00   72
  2  \w    -24.00   2.00   0.50    0.20    --   40.33 -38.00-150.00   52
  3  \w    -26.00  28.00   0.50    0.20    --   40.33 -25.00  60.00  108
  4  \w    -30.00   0.00   0.50    0.20    --   40.33 -25.00 150.00   60
  5  \w      3.00  29.00   0.50    0.20    --   40.33 -25.00 150.00   52
  6  \w     29.00 105.00   0.50    0.50    --   96.67 -77.00  90.00  152
  7  \w     30.00  56.00   0.50    0.50    --   96.67 -68.00 150.00   52
  8  \w     29.00  67.00   0.50    0.50    --   96.67 -59.00   0.00   76
  9  \w     36.00  62.00   0.50    0.50    --   96.67 -59.00  90.00   52
 10  \w     38.00  67.00   0.50    0.50    --   96.67 -59.00 -30.00   58
 11  \w     43.00  68.00   0.50    0.50    --   96.67 -59.00 -60.00   50
 12  \w     34.00  62.00   0.50    0.50    --   96.67 -59.00 -90.00   56
 13  \w     31.00  56.00   0.50    0.50    --   96.67 -50.00-180.00   50
 14  \w    102.00 127.00   0.50    0.50    --   96.67 -87.00-180.00   50
 15  \w    102.00 127.00   0.50    0.50    --   96.67-145.00-150.00   50
 16  \w     96.00 122.00   0.50    0.50    --   96.67-145.00 -90.00   52
 17  \w     47.00  86.00   0.50    0.50    --   96.67-145.00-150.00   78
 18  \w     45.00  88.00   0.50    0.50    --   96.67-145.00 -90.00   86
 19  \w     36.00 109.00   0.50    0.50    --   96.67-117.00 -90.00  146
 20  \w     65.00  91.00   0.50    0.50    --   96.67-149.00 -46.00   52
 21  \w     27.00  79.00   0.50    0.50    --   96.67 -87.00-180.00  104
 22  \w     53.00 117.00   0.50    0.50    --   96.67 -87.00   0.00  128
 23  \w     60.00  91.00   0.50    0.50    --   96.67 -87.00 -90.00   62
 24  \w     34.00 104.00   0.50    0.50    --   96.67-117.00   0.00  140
 25  \w     61.00 127.00   0.50    0.50    --   96.67-145.00 120.00  132
 26  \w     72.00 106.00   0.50    0.50    --   96.67-124.00 117.00   68
 27  \w     18.00  72.00   0.50    0.20    --   40.33-104.00 150.00  108
 28  \w     33.00  90.00   0.50    0.20    --   40.33-124.00 117.00  114
 29  \w     46.00 106.00   0.50    0.20    --   40.33-149.00 -46.00  120
 30  \w     93.00 157.00   0.50    0.50    --   96.67  50.00 150.00  128
 31  \w     75.00 164.00   0.50    0.50    --   96.67  59.00  90.00  178
 32  \w     81.00 164.00   0.50    0.50    --   96.67  59.00 120.00  166
 33  \w     84.00 149.00   0.50    0.50    --   96.67  42.00  60.00  130
 34  \w     83.00 166.00   0.50    0.50    --   96.67  25.00  30.00  166
 35  \w     78.00 144.00   0.50    0.50    --   96.67  59.00-180.00  132
 36  \w    100.00 125.00   0.50    0.50    --   96.67 149.00   0.00   50
 37  \w    111.00 165.00   0.50    0.50    --   96.67  96.00  60.00  108
 38  \w    102.00 164.00   0.50    0.50    --   96.67 117.00  30.00  124
 39  \w     90.00 133.00   0.50    0.50    --   96.67 145.00 -60.00   86
 40  \w    105.00 130.00   0.50    0.50    --   96.67 124.00-163.00   50
 41  \w     82.00 108.00   0.50    0.20    --   40.33  77.00 -60.00   52
 42  \w     64.00 106.00   0.50    0.20    --   40.33  25.00  60.00   84
 43  \w     27.00  56.00   0.50    0.20    --   40.33  25.00  60.00   58
 44  \w     14.00  51.00   0.50    0.20    --   40.33  77.00 -60.00   74
 45  \w     -7.00  19.00   0.50    0.20    --  -40.33  64.00  60.00   52
 46  \w    -13.00  34.00   0.50    0.20    --  -40.33  12.00  60.00   94
 47  \w    -53.00 -28.00   0.50    0.20    --  -40.33  64.00  60.00   50
 48  \w    -23.00  31.00   0.50    0.20    --  -40.33  12.00 -60.00  108
 49  \w    -51.00 -14.00   0.50    0.50    --  -82.50  59.00  30.00   74
 50  \w    -42.00 -16.00   0.50    0.50    --  -82.50  42.00 150.00   52
 51  \w    -47.00 -17.00   0.50    0.50    --  -82.50  42.00  90.00   60
 52  \w    -45.00 -19.00   0.50    0.50    --  -82.50  42.00 -90.00   52
 53  \w    -44.00 -16.00   0.50    0.50    --  -82.50  42.00-120.00   56
 54  \w    -44.00 -19.00   0.50    0.50    --  -82.50  50.00-120.00   50
 55  \w    -85.00 -15.00   0.50    0.50    --  -82.50 124.00-163.00  140
 56  \w    -86.00 -11.00   0.50    0.20    --  -40.33 124.00-163.00  150
 57  \w   -104.00 -25.00   0.50    0.20    --  -40.33 149.00   0.00  158
 58  \w   -147.00 -99.00   0.50    0.50    --  -82.50 -68.00   0.00   96
 59  \w    -91.00 -24.00   0.50    0.20    --  -40.33 -50.00 -60.00  134
 60  \w    -49.00 -23.00   0.50    0.20    --  -40.33 -77.00 -30.00   52
 61  \w   -108.00 -67.00   0.50    0.20    --  -40.33 -77.00 -30.00   82
 62  \w   -108.00 -56.00   0.50    0.20    --  -40.33-149.00 -46.00  104
 63  \w   -150.00 -56.00   0.50    0.50    --  -82.50-149.00 -46.00  188
 64  \w   -150.00 -73.00   0.50    0.50    --  -82.50-124.00 117.00  154
;
_diffrn_measurement_device 'four-circle diffractometer'
_diffrn_measurement_device_type 'XtaLAB Synergy, Dualflex, HyPix3000'
_diffrn_measurement_method '\w scans'
_diffrn_orient_matrix_type 'CrysAlisPro convention (1999,Acta A55,543-557)'
_diffrn_orient_matrix_UB_11 -0.0466322000
_diffrn_orient_matrix_UB_12 0.0353003000
_diffrn_orient_matrix_UB_13 0.0712284000
_diffrn_orient_matrix_UB_21 -0.1633195000
_diffrn_orient_matrix_UB_22 -0.0459620000
_diffrn_orient_matrix_UB_23 -0.0303195000
_diffrn_orient_matrix_UB_31 0.0262944000
_diffrn_orient_matrix_UB_32 -0.1454723000
_diffrn_orient_matrix_UB_33 0.0063301000
_diffrn_radiation_monochromator mirror
_diffrn_radiation_probe x-ray
_diffrn_radiation_type 'Cu K\a'
_diffrn_radiation_wavelength 1.54184
_diffrn_reflns_av_R_equivalents 0.0594
_diffrn_reflns_av_unetI/netI 0.0438
_diffrn_reflns_Laue_measured_fraction_full 0.996
_diffrn_reflns_Laue_measured_fraction_max 0.989
_diffrn_reflns_limit_h_max 10
_diffrn_reflns_limit_h_min -10
_diffrn_reflns_limit_k_max 9
_diffrn_reflns_limit_k_min -12
_diffrn_reflns_limit_l_max 24
_diffrn_reflns_limit_l_min -24
_diffrn_reflns_number 19809
_diffrn_reflns_point_group_measured_fraction_full 0.996
_diffrn_reflns_point_group_measured_fraction_max 0.989
_diffrn_reflns_theta_full 67.684
_diffrn_reflns_theta_max 68.310
_diffrn_reflns_theta_min 2.228
_diffrn_source 'micro-focus sealed X-ray tube'
_diffrn_source_type 'PhotonJet (Cu) X-ray Source'
_exptl_absorpt_coefficient_mu 0.524
_exptl_absorpt_correction_T_max 1.00000
_exptl_absorpt_correction_T_min 0.56864
_exptl_absorpt_correction_type multi-scan
_exptl_absorpt_process_details
;
CrysAlisPro 1.171.42.58a (Rigaku Oxford Diffraction, 2022)
Empirical absorption correction using spherical harmonics,
implemented in SCALE3 ABSPACK scaling algorithm.
;
_exptl_crystal_colour 'clear whiteish white'
_exptl_crystal_colour_lustre clear
_exptl_crystal_colour_modifier whiteish
_exptl_crystal_colour_primary white
_exptl_crystal_density_diffrn 1.160
_exptl_crystal_F_000 688
_exptl_crystal_preparation 'hexane in DCM'
_exptl_crystal_recrystallization_method 'hexane in DCM'
_exptl_crystal_size_max 0.002
_exptl_crystal_size_mid 0.001
_exptl_crystal_size_min 0.001
_refine_diff_density_max 0.311
_refine_diff_density_min -0.240
_refine_diff_density_rms 0.050
_refine_ls_extinction_coef 0.0031(4)
_refine_ls_extinction_expression Fc^*^=kFc[1+0.001xFc^2^\l^3^/sin(2\q)]^-1/4^
_refine_ls_extinction_method 'SHELXL-2018/3 (Sheldrick 2018)'
_refine_ls_goodness_of_fit_ref 1.054
_refine_ls_hydrogen_treatment constr
_refine_ls_matrix_type full
_refine_ls_number_parameters 444
_refine_ls_number_reflns 6602
_refine_ls_number_restraints 0
_refine_ls_restrained_S_all 1.054
_refine_ls_R_factor_all 0.0518
_refine_ls_R_factor_gt 0.0488
_refine_ls_shift/su_max 0.001
_refine_ls_shift/su_mean 0.000
_refine_ls_structure_factor_coef Fsqd
_refine_ls_weighting_details 'w=1/[\s^2^(Fo^2^)+(0.0795P)^2^+0.4615P] where P=(Fo^2^+2Fc^2^)/3'
_refine_ls_weighting_scheme calc
_refine_ls_wR_factor_gt 0.1357
_refine_ls_wR_factor_ref 0.1388
_reflns_Friedel_coverage 0.000
_reflns_number_gt 5997
_reflns_number_total 6602
_reflns_threshold_expression 'I > 2\s(I)'
_cod_data_source_file d4sc02842b2.cif
_cod_data_source_block bipksk_int_auto
_cod_depositor_comments 'Adding full bibliography for 1572257--1572260.cif.'
_cod_original_cell_volume 1822.70(6)
_cod_database_code 1572258
_shelx_shelxl_version_number 2018/3
_chemical_oxdiff_formula 'C H O'
_chemical_oxdiff_usercomment 100K
_shelx_space_group_comment
;
The symmetry employed for this shelxl refinement is uniquely defined
by the following loop, which should always be used as a source of
symmetry information in preference to the above space-group names.
They are only intended as comments.
;
_shelx_estimated_absorpt_t_max 0.999
_shelx_estimated_absorpt_t_min 0.999
_olex2_refinement_description
;
1. Fixed Uiso
 At 1.2 times of:
  All C(H) groups, All C(H,H) groups
 At 1.5 times of:
  All C(H,H,H) groups
2.a Ternary CH refined with riding coordinates:
 C35(H35), C17(H17)
2.b Secondary CH2 refined with riding coordinates:
 C19(H19a,H19b), C37(H37a,H37b), C36(H36a,H36b), C18(H18a,H18b)
2.c Aromatic/amide H refined with riding coordinates:
 C14(H14), C12(H12), C15(H15), C32(H32), C43(H43), C42(H42), C8(H8), C40(H40),
 C41(H41), C13(H13), C39(H39), C16(H16)
2.d Idealised Me refined as rotating group:
 C22(H22a,H22b,H22c), C44(H44a,H44b,H44c), C24(H24a,H24b,H24c), C46(H46a,H46b,
 H46c), C21(H21a,H21b,H21c), C20(H20a,H20b,H20c), C47(H47a,H47b,H47c), C23(H23a,
 H23b,H23c), C48(H48a,H48b,H48c), C45(H45a,H45b,H45c)
;
_olex2_exptl_crystal_mounting_method Cu
_olex2_submission_original_sample_id KSK_KC_INT
_olex2_submission_special_instructions 'No special instructions were received'
_oxdiff_exptl_absorpt_empirical_details
;
Empirical correction (ABSPACK) includes:
- Absorption correction using spherical harmonics
- Frame scaling
;
_oxdiff_exptl_absorpt_empirical_full_max 1.812
_oxdiff_exptl_absorpt_empirical_full_min 0.711

loop_
_space_group_symop_operation_xyz
'x, y, z'
'-x, -y, -z'

loop_
_atom_site_label
_atom_site_type_symbol
_atom_site_fract_x
_atom_site_fract_y
_atom_site_fract_z
_atom_site_U_iso_or_equiv
_atom_site_adp_type
_atom_site_occupancy
_atom_site_site_symmetry_order
_atom_site_calc_flag
_atom_site_refinement_flags_posn
_atom_site_refinement_flags_adp
_atom_site_refinement_flags_occupancy
_atom_site_disorder_assembly
_atom_site_disorder_group
O10 O 0.01999(11) 0.05343(10) 0.29731(5) 0.0335(3) Uani 1 1 d . . . . .
C14 C -0.34451(15) -0.34624(14) 0.03324(7) 0.0290(3) Uani 1 1 d . . . . .
H14 H -0.435635 -0.367059 0.003509 0.035 Uiso 1 1 calc R U . . .
C5 C -0.40390(14) 0.00758(13) 0.16348(7) 0.0247(3) Uani 1 1 d . . . . .
O34 O 0.49947(12) 0.49686(13) 0.20541(6) 0.0445(3) Uani 1 1 d . . . . .
C12 C -0.09511(15) -0.23959(13) 0.06148(7) 0.0248(3) Uani 1 1 d . . . . .
H12 H -0.015086 -0.189067 0.050446 0.030 Uiso 1 1 calc R U . . .
C1 C -0.13871(14) 0.00406(12) 0.19389(6) 0.0213(3) Uani 1 1 d . . . . .
C4 C -0.37588(15) 0.08432(13) 0.11753(7) 0.0261(3) Uani 1 1 d . . . . .
C2 C -0.10933(14) 0.07856(13) 0.14721(7) 0.0238(3) Uani 1 1 d . . . . .
C15 C -0.32801(15) -0.39046(13) 0.09196(7) 0.0271(3) Uani 1 1 d . . . . .
H15 H -0.407507 -0.442824 0.102253 0.033 Uiso 1 1 calc R U . . .
C33 C 0.46709(14) 0.31380(13) 0.33267(7) 0.0230(3) Uani 1 1 d . . . . .
C6 C -0.28439(14) -0.03331(12) 0.20200(6) 0.0216(3) Uani 1 1 d . . . . .
C11 C -0.07861(14) -0.28130(12) 0.12139(6) 0.0210(3) Uani 1 1 d . . . . .
C31 C 0.53466(15) 0.47391(14) 0.26073(7) 0.0266(3) Uani 1 1 d . . . . .
C32 C 0.44039(15) 0.37330(14) 0.28126(7) 0.0267(3) Uani 1 1 d . . . . .
H32 H 0.346586 0.346457 0.254055 0.032 Uiso 1 1 calc R U . . .
C3 C -0.22924(15) 0.11855(13) 0.10884(7) 0.0254(3) Uani 1 1 d . . . . .
C19 C 0.21653(17) -0.40671(15) 0.08993(8) 0.0348(3) Uani 1 1 d . . . . .
H19A H 0.153678 -0.386637 0.051240 0.042 Uiso 1 1 calc R U . . .
H19B H 0.322645 -0.416886 0.083973 0.042 Uiso 1 1 calc R U . . .
C29 C 0.76723(17) 0.75994(14) 0.38861(7) 0.0302(3) Uani 1 1 d . . . . .
C43 C 0.62928(15) 0.43519(13) 0.44012(7) 0.0244(3) Uani 1 1 d . . . . .
H43 H 0.552945 0.494824 0.450678 0.029 Uiso 1 1 calc R U . . .
C22 C -0.31209(16) -0.11637(14) 0.25171(7) 0.0277(3) Uani 1 1 d . . . . .
H22A H -0.362776 -0.062864 0.287423 0.042 Uiso 1 1 calc R U . . .
H22B H -0.216651 -0.141026 0.271582 0.042 Uiso 1 1 calc R U . . .
H22C H -0.374835 -0.199151 0.228392 0.042 Uiso 1 1 calc R U . . .
C37 C 0.31942(16) 0.21540(15) 0.41408(8) 0.0319(3) Uani 1 1 d . . . . .
H37A H 0.385244 0.275489 0.452542 0.038 Uiso 1 1 calc R U . . .
H37B H 0.214313 0.202932 0.421615 0.038 Uiso 1 1 calc R U . . .
C35 C 0.34905(15) 0.21837(14) 0.34350(7) 0.0279(3) Uani 1 1 d . . . . .
H35 H 0.257858 0.202360 0.309246 0.033 Uiso 1 1 calc R U . . .
C7 C -0.01024(14) -0.02427(13) 0.24119(7) 0.0240(3) Uani 1 1 d . . . . .
C44 C 0.83282(17) 0.38636(15) 0.24650(8) 0.0334(3) Uani 1 1 d . . . . .
H44A H 0.889962 0.406617 0.212112 0.050 Uiso 1 1 calc R U . . .
H44B H 0.735306 0.341247 0.224898 0.050 Uiso 1 1 calc R U . . .
H44C H 0.887277 0.326404 0.270079 0.050 Uiso 1 1 calc R U . . .
C9 C 0.06220(14) -0.24731(13) 0.16968(7) 0.0226(3) Uani 1 1 d . . . . .
C27 C 0.93389(15) 0.60198(15) 0.33331(7) 0.0298(3) Uani 1 1 d . . . . .
C24 C -0.50471(18) 0.13564(17) 0.07911(9) 0.0389(4) Uani 1 1 d . . . . .
H24A H -0.593771 0.073358 0.073269 0.058 Uiso 1 1 calc R U . . .
H24B H -0.479265 0.140503 0.034805 0.058 Uiso 1 1 calc R U . . .
H24C H -0.524537 0.226316 0.104375 0.058 Uiso 1 1 calc R U . . .
C42 C 0.75945(16) 0.44830(14) 0.48482(7) 0.0294(3) Uani 1 1 d . . . . .
H42 H 0.771816 0.516849 0.525852 0.035 Uiso 1 1 calc R U . . .
C46 C 0.48702(18) 0.71162(16) 0.36253(9) 0.0386(4) Uani 1 1 d . . . . .
H46A H 0.472152 0.718808 0.409537 0.058 Uiso 1 1 calc R U . . .
H46B H 0.415591 0.641219 0.332793 0.058 Uiso 1 1 calc R U . . .
H46C H 0.471452 0.799011 0.351442 0.058 Uiso 1 1 calc R U . . .
C30 C 0.64432(15) 0.67427(13) 0.35300(7) 0.0258(3) Uani 1 1 d . . . . .
C26 C 0.81116(15) 0.51684(13) 0.29636(7) 0.0245(3) Uani 1 1 d . . . . .
C8 C 0.08521(14) -0.13684(13) 0.22200(7) 0.0252(3) Uani 1 1 d . . . . .
H8 H 0.176710 -0.130683 0.250812 0.030 Uiso 1 1 calc R U . . .
C38 C 0.60985(14) 0.33491(12) 0.37975(6) 0.0210(3) Uani 1 1 d . . . . .
C36 C 0.38479(16) 0.09814(14) 0.37258(7) 0.0299(3) Uani 1 1 d . . . . .
H36A H 0.320265 0.012866 0.354406 0.036 Uiso 1 1 calc R U . . .
H36B H 0.491170 0.085413 0.385328 0.036 Uiso 1 1 calc R U . . .
C21 C -0.20179(19) 0.20294(16) 0.05933(8) 0.0383(4) Uani 1 1 d . . . . .
H21A H -0.246846 0.153785 0.013882 0.057 Uiso 1 1 calc R U . . .
H21B H -0.094160 0.219759 0.059929 0.057 Uiso 1 1 calc R U . . .
H21C H -0.246608 0.289853 0.072151 0.057 Uiso 1 1 calc R U . . .
C40 C 0.85346(15) 0.26274(14) 0.40993(8) 0.0291(3) Uani 1 1 d . . . . .
H40 H 0.930590 0.204007 0.399402 0.035 Uiso 1 1 calc R U . . .
C41 C 0.87148(16) 0.36204(14) 0.46996(8) 0.0308(3) Uani 1 1 d . . . . .
H41 H 0.960301 0.370921 0.500804 0.037 Uiso 1 1 calc R U . . .
C13 C -0.22750(16) -0.27131(14) 0.01785(7) 0.0280(3) Uani 1 1 d . . . . .
H13 H -0.238254 -0.241690 -0.022732 0.034 Uiso 1 1 calc R U . . .
C39 C 0.72314(15) 0.24863(13) 0.36504(7) 0.0247(3) Uani 1 1 d . . . . .
H39 H 0.711207 0.179816 0.324103 0.030 Uiso 1 1 calc R U . . .
C16 C -0.19558(14) -0.35860(13) 0.13600(7) 0.0232(3) Uani 1 1 d . . . . .
H16 H -0.184679 -0.389589 0.176194 0.028 Uiso 1 1 calc R U . . .
C20 C 0.05012(16) 0.11849(15) 0.14028(8) 0.0340(3) Uani 1 1 d . . . . .
H20A H 0.066967 0.217789 0.152545 0.051 Uiso 1 1 calc R U . . .
H20B H 0.067900 0.083126 0.093544 0.051 Uiso 1 1 calc R U . . .
H20C H 0.118647 0.080388 0.170284 0.051 Uiso 1 1 calc R U . . .
C25 C 0.66766(14) 0.55497(13) 0.30617(7) 0.0225(3) Uani 1 1 d . . . . .
C17 C 0.18124(15) -0.34257(14) 0.16013(7) 0.0278(3) Uani 1 1 d . . . . .
H17 H 0.269866 -0.319413 0.195847 0.033 Uiso 1 1 calc R U . . .
C47 C 0.7445(2) 0.89327(16) 0.43702(9) 0.0473(4) Uani 1 1 d . . . . .
H47A H 0.763231 0.968562 0.416199 0.071 Uiso 1 1 calc R U . . .
H47B H 0.813933 0.905257 0.478672 0.071 Uiso 1 1 calc R U . . .
H47C H 0.641786 0.892091 0.447469 0.071 Uiso 1 1 calc R U . . .
C28 C 0.91212(17) 0.72590(15) 0.37740(7) 0.0322(3) Uani 1 1 d . . . . .
C18 C 0.14702(16) -0.49335(14) 0.12853(8) 0.0323(3) Uani 1 1 d . . . . .
H18A H 0.210089 -0.557191 0.146480 0.039 Uiso 1 1 calc R U . . .
H18B H 0.041122 -0.526942 0.113746 0.039 Uiso 1 1 calc R U . . .
C23 C -0.56161(15) -0.03028(17) 0.17334(9) 0.0368(4) Uani 1 1 d . . . . .
H23A H -0.618121 0.050853 0.180016 0.055 Uiso 1 1 calc R U . . .
H23B H -0.559414 -0.067900 0.213001 0.055 Uiso 1 1 calc R U . . .
H23C H -0.609487 -0.098327 0.133383 0.055 Uiso 1 1 calc R U . . .
C48 C 1.0420(2) 0.82852(19) 0.41102(10) 0.0516(5) Uani 1 1 d . . . . .
H48A H 1.027469 0.913940 0.397713 0.077 Uiso 1 1 calc R U . . .
H48B H 1.135040 0.792927 0.396970 0.077 Uiso 1 1 calc R U . . .
H48C H 1.047308 0.844988 0.460099 0.077 Uiso 1 1 calc R U . . .
C45 C 1.08905(17) 0.5584(2) 0.32362(10) 0.0476(4) Uani 1 1 d . . . . .
H45A H 1.087996 0.459175 0.314936 0.071 Uiso 1 1 calc R U . . .
H45B H 1.158363 0.600007 0.364426 0.071 Uiso 1 1 calc R U . . .
H45C H 1.121277 0.587686 0.285212 0.071 Uiso 1 1 calc R U . . .

loop_
_atom_site_aniso_label
_atom_site_aniso_U_11
_atom_site_aniso_U_22
_atom_site_aniso_U_33
_atom_site_aniso_U_23
_atom_site_aniso_U_13
_atom_site_aniso_U_12
O10 0.0292(5) 0.0308(5) 0.0333(6) -0.0025(4) -0.0038(4) 0.0039(4)
C14 0.0244(7) 0.0265(7) 0.0314(7) 0.0024(6) -0.0051(5) 0.0024(5)
C5 0.0205(6) 0.0218(6) 0.0293(7) 0.0017(5) 0.0031(5) 0.0014(5)
O34 0.0385(6) 0.0571(7) 0.0406(6) 0.0291(6) -0.0119(5) -0.0141(5)
C12 0.0244(6) 0.0231(6) 0.0275(7) 0.0064(5) 0.0051(5) 0.0024(5)
C1 0.0202(6) 0.0165(6) 0.0253(6) 0.0017(5) 0.0027(5) 0.0020(5)
C4 0.0269(7) 0.0215(6) 0.0274(7) 0.0030(5) -0.0014(5) 0.0044(5)
C2 0.0235(7) 0.0187(6) 0.0292(7) 0.0037(5) 0.0079(5) 0.0015(5)
C15 0.0218(6) 0.0224(7) 0.0358(8) 0.0054(6) 0.0029(5) -0.0010(5)
C33 0.0215(6) 0.0199(6) 0.0262(7) 0.0038(5) 0.0015(5) 0.0008(5)
C6 0.0219(6) 0.0169(6) 0.0247(6) 0.0025(5) 0.0039(5) 0.0007(5)
C11 0.0209(6) 0.0167(6) 0.0242(6) 0.0025(5) 0.0025(5) 0.0035(5)
C31 0.0235(7) 0.0278(7) 0.0293(7) 0.0117(6) -0.0018(5) 0.0012(5)
C32 0.0211(6) 0.0267(7) 0.0310(7) 0.0083(6) -0.0031(5) -0.0025(5)
C3 0.0319(7) 0.0191(6) 0.0253(7) 0.0048(5) 0.0054(5) 0.0026(5)
C19 0.0293(7) 0.0330(8) 0.0423(9) 0.0055(7) 0.0102(6) 0.0099(6)
C29 0.0451(8) 0.0216(7) 0.0253(7) 0.0104(6) 0.0028(6) -0.0021(6)
C43 0.0258(7) 0.0210(6) 0.0263(7) 0.0059(5) 0.0029(5) 0.0012(5)
C22 0.0289(7) 0.0251(7) 0.0305(7) 0.0081(6) 0.0075(6) -0.0003(5)
C37 0.0291(7) 0.0304(7) 0.0380(8) 0.0110(6) 0.0088(6) -0.0024(6)
C35 0.0240(7) 0.0278(7) 0.0322(7) 0.0111(6) -0.0004(5) -0.0032(5)
C7 0.0209(6) 0.0213(6) 0.0279(7) 0.0037(5) 0.0024(5) -0.0020(5)
C44 0.0384(8) 0.0310(8) 0.0347(8) 0.0108(6) 0.0119(6) 0.0105(6)
C9 0.0193(6) 0.0223(6) 0.0273(7) 0.0087(5) 0.0025(5) 0.0010(5)
C27 0.0229(7) 0.0377(8) 0.0333(8) 0.0198(6) 0.0010(6) -0.0002(6)
C24 0.0348(8) 0.0375(8) 0.0434(9) 0.0132(7) -0.0069(7) 0.0071(7)
C42 0.0365(8) 0.0237(7) 0.0252(7) 0.0046(5) -0.0024(6) -0.0026(6)
C46 0.0383(9) 0.0306(8) 0.0545(10) 0.0171(7) 0.0196(7) 0.0120(6)
C30 0.0299(7) 0.0223(6) 0.0290(7) 0.0122(5) 0.0070(5) 0.0029(5)
C26 0.0244(7) 0.0260(7) 0.0259(7) 0.0119(5) 0.0033(5) 0.0025(5)
C8 0.0192(6) 0.0257(7) 0.0296(7) 0.0072(6) -0.0019(5) 0.0014(5)
C38 0.0213(6) 0.0188(6) 0.0238(6) 0.0079(5) 0.0026(5) -0.0009(5)
C36 0.0288(7) 0.0237(7) 0.0367(8) 0.0092(6) 0.0019(6) -0.0037(5)
C21 0.0492(9) 0.0349(8) 0.0343(8) 0.0153(7) 0.0068(7) 0.0014(7)
C40 0.0237(7) 0.0250(7) 0.0407(8) 0.0129(6) 0.0023(6) 0.0040(5)
C41 0.0278(7) 0.0275(7) 0.0364(8) 0.0134(6) -0.0075(6) -0.0039(6)
C13 0.0322(7) 0.0276(7) 0.0235(7) 0.0058(5) 0.0011(6) 0.0052(6)
C39 0.0258(7) 0.0200(6) 0.0279(7) 0.0054(5) 0.0030(5) 0.0007(5)
C16 0.0237(6) 0.0211(6) 0.0253(7) 0.0067(5) 0.0029(5) 0.0022(5)
C20 0.0276(7) 0.0289(7) 0.0496(9) 0.0135(7) 0.0137(7) 0.0005(6)
C25 0.0229(6) 0.0213(6) 0.0252(7) 0.0108(5) 0.0018(5) -0.0002(5)
C17 0.0213(6) 0.0251(7) 0.0347(8) 0.0051(6) -0.0009(5) 0.0027(5)
C47 0.0813(13) 0.0246(8) 0.0344(9) 0.0058(7) 0.0062(8) -0.0010(8)
C28 0.0356(8) 0.0322(8) 0.0289(7) 0.0168(6) -0.0087(6) -0.0109(6)
C18 0.0277(7) 0.0228(7) 0.0438(8) 0.0041(6) 0.0018(6) 0.0059(5)
C23 0.0198(7) 0.0426(9) 0.0486(9) 0.0137(7) 0.0030(6) 0.0008(6)
C48 0.0530(11) 0.0472(10) 0.0514(10) 0.0257(9) -0.0233(8) -0.0237(8)
C45 0.0218(8) 0.0700(12) 0.0571(11) 0.0291(10) 0.0029(7) 0.0021(7)

loop_
_atom_type_symbol
_atom_type_description
_atom_type_scat_dispersion_real
_atom_type_scat_dispersion_imag
_atom_type_scat_source
C C 0.0181 0.0091 'International Tables Vol C Tables 4.2.6.8 and 6.1.1.4'
H H 0.0000 0.0000 'International Tables Vol C Tables 4.2.6.8 and 6.1.1.4'
O O 0.0492 0.0322 'International Tables Vol C Tables 4.2.6.8 and 6.1.1.4'

loop_
_geom_angle_atom_site_label_1
_geom_angle_atom_site_label_2
_geom_angle_atom_site_label_3
_geom_angle
_geom_angle_site_symmetry_1
_geom_angle_site_symmetry_3
_geom_angle_publ_flag
C15 C14 H14 120.1 . . ?
C15 C14 C13 119.79(13) . . ?
C13 C14 H14 120.1 . . ?
C4 C5 C6 119.83(12) . . ?
C4 C5 C23 121.11(13) . . ?
C6 C5 C23 119.06(12) . . ?
C11 C12 H12 119.8 . . ?
C13 C12 H12 119.8 . . ?
C13 C12 C11 120.40(12) . . ?
C2 C1 C7 118.88(11) . . ?
C6 C1 C2 121.62(12) . . ?
C6 C1 C7 119.21(11) . . ?
C5 C4 C3 120.52(12) . . ?
C5 C4 C24 119.75(13) . . ?
C3 C4 C24 119.69(13) . . ?
C1 C2 C20 120.15(12) . . ?
C3 C2 C1 118.92(12) . . ?
C3 C2 C20 120.90(12) . . ?
C14 C15 H15 119.9 . . ?
C14 C15 C16 120.24(12) . . ?
C16 C15 H15 119.9 . . ?
C32 C33 C35 118.55(12) . . ?
C32 C33 C38 124.49(12) . . ?
C35 C33 C38 116.95(11) . . ?
C5 C6 C22 120.69(12) . . ?
C1 C6 C5 119.05(12) . . ?
C1 C6 C22 120.25(12) . . ?
C12 C11 C9 121.55(11) . . ?
C12 C11 C16 119.12(12) . . ?
C16 C11 C9 119.32(11) . . ?
O34 C31 C32 118.33(12) . . ?
O34 C31 C25 118.69(12) . . ?
C32 C31 C25 122.91(12) . . ?
C33 C32 C31 129.71(12) . . ?
C33 C32 H32 115.1 . . ?
C31 C32 H32 115.1 . . ?
C4 C3 C21 119.52(13) . . ?
C2 C3 C4 120.03(12) . . ?
C2 C3 C21 120.42(13) . . ?
H19A C19 H19B 114.8 . . ?
C17 C19 H19A 117.7 . . ?
C17 C19 H19B 117.7 . . ?
C18 C19 H19A 117.7 . . ?
C18 C19 H19B 117.7 . . ?
C18 C19 C17 60.67(10) . . ?
C30 C29 C47 120.18(15) . . ?
C30 C29 C28 120.01(13) . . ?
C28 C29 C47 119.75(14) . . ?
C42 C43 H43 119.8 . . ?
C42 C43 C38 120.33(12) . . ?
C38 C43 H43 119.8 . . ?
C6 C22 H22A 109.5 . . ?
C6 C22 H22B 109.5 . . ?
C6 C22 H22C 109.5 . . ?
H22A C22 H22B 109.5 . . ?
H22A C22 H22C 109.5 . . ?
H22B C22 H22C 109.5 . . ?
H37A C37 H37B 114.8 . . ?
C35 C37 H37A 117.7 . . ?
C35 C37 H37B 117.7 . . ?
C36 C37 H37A 117.7 . . ?
C36 C37 H37B 117.7 . . ?
C36 C37 C35 60.61(9) . . ?
C33 C35 C37 120.99(12) . . ?
C33 C35 H35 114.6 . . ?
C33 C35 C36 122.28(12) . . ?
C37 C35 H35 114.6 . . ?
C36 C35 C37 58.57(9) . . ?
C36 C35 H35 114.6 . . ?
O10 C7 C1 118.52(11) . . ?
O10 C7 C8 118.35(12) . . ?
C8 C7 C1 123.06(11) . . ?
H44A C44 H44B 109.5 . . ?
H44A C44 H44C 109.5 . . ?
H44B C44 H44C 109.5 . . ?
C26 C44 H44A 109.5 . . ?
C26 C44 H44B 109.5 . . ?
C26 C44 H44C 109.5 . . ?
C8 C9 C11 123.68(11) . . ?
C8 C9 C17 118.52(12) . . ?
C17 C9 C11 117.78(11) . . ?
C26 C27 C28 120.20(13) . . ?
C26 C27 C45 118.58(14) . . ?
C28 C27 C45 121.21(14) . . ?
C4 C24 H24A 109.5 . . ?
C4 C24 H24B 109.5 . . ?
C4 C24 H24C 109.5 . . ?
H24A C24 H24B 109.5 . . ?
H24A C24 H24C 109.5 . . ?
H24B C24 H24C 109.5 . . ?
C43 C42 H42 119.8 . . ?
C41 C42 C43 120.35(13) . . ?
C41 C42 H42 119.8 . . ?
H46A C46 H46B 109.5 . . ?
H46A C46 H46C 109.5 . . ?
H46B C46 H46C 109.5 . . ?
C30 C46 H46A 109.5 . . ?
C30 C46 H46B 109.5 . . ?
C30 C46 H46C 109.5 . . ?
C29 C30 C46 120.82(13) . . ?
C29 C30 C25 119.23(13) . . ?
C25 C30 C46 119.92(13) . . ?
C27 C26 C44 120.82(13) . . ?
C25 C26 C44 120.30(12) . . ?
C25 C26 C27 118.88(13) . . ?
C7 C8 H8 115.2 . . ?
C9 C8 C7 129.65(12) . . ?
C9 C8 H8 115.2 . . ?
C43 C38 C33 121.23(11) . . ?
C39 C38 C33 119.65(11) . . ?
C39 C38 C43 119.04(12) . . ?
C37 C36 C35 60.82(9) . . ?
C37 C36 H36A 117.7 . . ?
C37 C36 H36B 117.7 . . ?
C35 C36 H36A 117.7 . . ?
C35 C36 H36B 117.7 . . ?
H36A C36 H36B 114.8 . . ?
C3 C21 H21A 109.5 . . ?
C3 C21 H21B 109.5 . . ?
C3 C21 H21C 109.5 . . ?
H21A C21 H21B 109.5 . . ?
H21A C21 H21C 109.5 . . ?
H21B C21 H21C 109.5 . . ?
C41 C40 H40 119.8 . . ?
C41 C40 C39 120.30(13) . . ?
C39 C40 H40 119.8 . . ?
C42 C41 C40 119.68(13) . . ?
C42 C41 H41 120.2 . . ?
C40 C41 H41 120.2 . . ?
C14 C13 H13 119.9 . . ?
C12 C13 C14 120.20(13) . . ?
C12 C13 H13 119.9 . . ?
C38 C39 H39 119.8 . . ?
C40 C39 C38 120.30(13) . . ?
C40 C39 H39 119.8 . . ?
C15 C16 C11 120.22(12) . . ?
C15 C16 H16 119.9 . . ?
C11 C16 H16 119.9 . . ?
C2 C20 H20A 109.5 . . ?
C2 C20 H20B 109.5 . . ?
C2 C20 H20C 109.5 . . ?
H20A C20 H20B 109.5 . . ?
H20A C20 H20C 109.5 . . ?
H20B C20 H20C 109.5 . . ?
C30 C25 C31 118.71(12) . . ?
C26 C25 C31 119.52(12) . . ?
C26 C25 C30 121.49(12) . . ?
C19 C17 H17 114.8 . . ?
C19 C17 C18 58.67(10) . . ?
C9 C17 C19 120.38(12) . . ?
C9 C17 H17 114.8 . . ?
C9 C17 C18 122.06(12) . . ?
C18 C17 H17 114.8 . . ?
C29 C47 H47A 109.5 . . ?
C29 C47 H47B 109.5 . . ?
C29 C47 H47C 109.5 . . ?
H47A C47 H47B 109.5 . . ?
H47A C47 H47C 109.5 . . ?
H47B C47 H47C 109.5 . . ?
C29 C28 C27 120.00(13) . . ?
C29 C28 C48 118.55(15) . . ?
C27 C28 C48 121.38(15) . . ?
C19 C18 C17 60.67(10) . . ?
C19 C18 H18A 117.7 . . ?
C19 C18 H18B 117.7 . . ?
C17 C18 H18A 117.7 . . ?
C17 C18 H18B 117.7 . . ?
H18A C18 H18B 114.8 . . ?
C5 C23 H23A 109.5 . . ?
C5 C23 H23B 109.5 . . ?
C5 C23 H23C 109.5 . . ?
H23A C23 H23B 109.5 . . ?
H23A C23 H23C 109.5 . . ?
H23B C23 H23C 109.5 . . ?
C28 C48 H48A 109.5 . . ?
C28 C48 H48B 109.5 . . ?
C28 C48 H48C 109.5 . . ?
H48A C48 H48B 109.5 . . ?
H48A C48 H48C 109.5 . . ?
H48B C48 H48C 109.5 . . ?
C27 C45 H45A 109.5 . . ?
C27 C45 H45B 109.5 . . ?
C27 C45 H45C 109.5 . . ?
H45A C45 H45B 109.5 . . ?
H45A C45 H45C 109.5 . . ?
H45B C45 H45C 109.5 . . ?

loop_
_geom_bond_atom_site_label_1
_geom_bond_atom_site_label_2
_geom_bond_distance
_geom_bond_site_symmetry_2
_geom_bond_publ_flag
O10 C7 1.2271(17) . ?
C14 H14 0.9500 . ?
C14 C15 1.382(2) . ?
C14 C13 1.388(2) . ?
C5 C4 1.400(2) . ?
C5 C6 1.4016(18) . ?
C5 C23 1.5121(18) . ?
O34 C31 1.2255(17) . ?
C12 H12 0.9500 . ?
C12 C11 1.3918(19) . ?
C12 C13 1.3850(19) . ?
C1 C2 1.3999(19) . ?
C1 C6 1.3968(18) . ?
C1 C7 1.5092(18) . ?
C4 C3 1.4007(19) . ?
C4 C24 1.5128(19) . ?
C2 C3 1.3983(19) . ?
C2 C20 1.5148(18) . ?
C15 H15 0.9500 . ?
C15 C16 1.3896(19) . ?
C33 C32 1.3428(19) . ?
C33 C35 1.4835(18) . ?
C33 C38 1.4946(17) . ?
C6 C22 1.5098(18) . ?
C11 C9 1.4927(17) . ?
C11 C16 1.3945(18) . ?
C31 C32 1.4724(19) . ?
C31 C25 1.5098(18) . ?
C32 H32 0.9500 . ?
C3 C21 1.5156(19) . ?
C19 H19A 0.9900 . ?
C19 H19B 0.9900 . ?
C19 C17 1.517(2) . ?
C19 C18 1.486(2) . ?
C29 C30 1.396(2) . ?
C29 C47 1.517(2) . ?
C29 C28 1.403(2) . ?
C43 H43 0.9500 . ?
C43 C42 1.3866(19) . ?
C43 C38 1.3944(18) . ?
C22 H22A 0.9800 . ?
C22 H22B 0.9800 . ?
C22 H22C 0.9800 . ?
C37 H37A 0.9900 . ?
C37 H37B 0.9900 . ?
C37 C35 1.517(2) . ?
C37 C36 1.483(2) . ?
C35 H35 1.0000 . ?
C35 C36 1.5143(19) . ?
C7 C8 1.4715(18) . ?
C44 H44A 0.9800 . ?
C44 H44B 0.9800 . ?
C44 H44C 0.9800 . ?
C44 C26 1.508(2) . ?
C9 C8 1.3470(19) . ?
C9 C17 1.4798(18) . ?
C27 C26 1.400(2) . ?
C27 C28 1.403(2) . ?
C27 C45 1.513(2) . ?
C24 H24A 0.9800 . ?
C24 H24B 0.9800 . ?
C24 H24C 0.9800 . ?
C42 H42 0.9500 . ?
C42 C41 1.384(2) . ?
C46 H46A 0.9800 . ?
C46 H46B 0.9800 . ?
C46 H46C 0.9800 . ?
C46 C30 1.5136(19) . ?
C30 C25 1.3997(19) . ?
C26 C25 1.3963(18) . ?
C8 H8 0.9500 . ?
C38 C39 1.3929(18) . ?
C36 H36A 0.9900 . ?
C36 H36B 0.9900 . ?
C21 H21A 0.9800 . ?
C21 H21B 0.9800 . ?
C21 H21C 0.9800 . ?
C40 H40 0.9500 . ?
C40 C41 1.385(2) . ?
C40 C39 1.3888(19) . ?
C41 H41 0.9500 . ?
C13 H13 0.9500 . ?
C39 H39 0.9500 . ?
C16 H16 0.9500 . ?
C20 H20A 0.9800 . ?
C20 H20B 0.9800 . ?
C20 H20C 0.9800 . ?
C17 H17 1.0000 . ?
C17 C18 1.5167(19) . ?
C47 H47A 0.9800 . ?
C47 H47B 0.9800 . ?
C47 H47C 0.9800 . ?
C28 C48 1.517(2) . ?
C18 H18A 0.9900 . ?
C18 H18B 0.9900 . ?
C23 H23A 0.9800 . ?
C23 H23B 0.9800 . ?
C23 H23C 0.9800 . ?
C48 H48A 0.9800 . ?
C48 H48B 0.9800 . ?
C48 H48C 0.9800 . ?
C45 H45A 0.9800 . ?
C45 H45B 0.9800 . ?
C45 H45C 0.9800 . ?

loop_
_geom_torsion_atom_site_label_1
_geom_torsion_atom_site_label_2
_geom_torsion_atom_site_label_3
_geom_torsion_atom_site_label_4
_geom_torsion
_geom_torsion_site_symmetry_1
_geom_torsion_site_symmetry_2
_geom_torsion_site_symmetry_3
_geom_torsion_site_symmetry_4
_geom_torsion_publ_flag
O10 C7 C8 C9 167.16(14) . . . . ?
C14 C15 C16 C11 0.3(2) . . . . ?
C5 C4 C3 C2 -1.4(2) . . . . ?
C5 C4 C3 C21 -179.37(12) . . . . ?
O34 C31 C32 C33 167.42(15) . . . . ?
O34 C31 C25 C30 92.26(17) . . . . ?
O34 C31 C25 C26 -81.72(17) . . . . ?
C12 C11 C9 C8 92.94(16) . . . . ?
C12 C11 C9 C17 -88.56(15) . . . . ?
C12 C11 C16 C15 -1.58(18) . . . . ?
C1 C2 C3 C4 0.15(19) . . . . ?
C1 C2 C3 C21 178.14(12) . . . . ?
C1 C7 C8 C9 -15.9(2) . . . . ?
C4 C5 C6 C1 0.24(19) . . . . ?
C4 C5 C6 C22 -179.86(12) . . . . ?
C2 C1 C6 C5 -1.47(19) . . . . ?
C2 C1 C6 C22 178.62(11) . . . . ?
C2 C1 C7 O10 94.25(15) . . . . ?
C2 C1 C7 C8 -82.64(16) . . . . ?
C15 C14 C13 C12 -0.7(2) . . . . ?
C33 C35 C36 C37 109.13(15) . . . . ?
C33 C38 C39 C40 -176.80(12) . . . . ?
C6 C5 C4 C3 1.16(19) . . . . ?
C6 C5 C4 C24 -176.27(12) . . . . ?
C6 C1 C2 C3 1.27(19) . . . . ?
C6 C1 C2 C20 179.39(12) . . . . ?
C6 C1 C7 O10 -79.75(16) . . . . ?
C6 C1 C7 C8 103.36(15) . . . . ?
C11 C12 C13 C14 -0.6(2) . . . . ?
C11 C9 C8 C7 -4.5(2) . . . . ?
C11 C9 C17 C19 41.07(18) . . . . ?
C11 C9 C17 C18 -28.80(19) . . . . ?
C32 C33 C35 C37 -141.17(14) . . . . ?
C32 C33 C35 C36 148.71(14) . . . . ?
C32 C33 C38 C43 92.28(17) . . . . ?
C32 C33 C38 C39 -91.08(16) . . . . ?
C32 C31 C25 C30 -84.45(16) . . . . ?
C32 C31 C25 C26 101.56(16) . . . . ?
C29 C30 C25 C31 -171.10(12) . . . . ?
C29 C30 C25 C26 2.77(19) . . . . ?
C43 C42 C41 C40 0.4(2) . . . . ?
C43 C38 C39 C40 -0.09(19) . . . . ?
C35 C33 C32 C31 177.83(13) . . . . ?
C35 C33 C38 C43 -88.84(15) . . . . ?
C35 C33 C38 C39 87.79(15) . . . . ?
C7 C1 C2 C3 -172.58(11) . . . . ?
C7 C1 C2 C20 5.53(18) . . . . ?
C7 C1 C6 C5 172.37(11) . . . . ?
C7 C1 C6 C22 -7.54(18) . . . . ?
C44 C26 C25 C31 -7.36(18) . . . . ?
C44 C26 C25 C30 178.82(12) . . . . ?
C9 C11 C16 C15 179.50(12) . . . . ?
C9 C17 C18 C19 108.50(15) . . . . ?
C27 C26 C25 C31 172.36(12) . . . . ?
C27 C26 C25 C30 -1.46(19) . . . . ?
C24 C4 C3 C2 176.08(13) . . . . ?
C24 C4 C3 C21 -1.9(2) . . . . ?
C42 C43 C38 C33 176.48(12) . . . . ?
C42 C43 C38 C39 -0.17(19) . . . . ?
C46 C30 C25 C31 6.57(18) . . . . ?
C46 C30 C25 C26 -179.57(12) . . . . ?
C30 C29 C28 C27 -3.7(2) . . . . ?
C30 C29 C28 C48 173.26(13) . . . . ?
C26 C27 C28 C29 5.0(2) . . . . ?
C26 C27 C28 C48 -171.84(13) . . . . ?
C8 C9 C17 C19 -140.35(14) . . . . ?
C8 C9 C17 C18 149.78(14) . . . . ?
C38 C33 C32 C31 -3.3(2) . . . . ?
C38 C33 C35 C37 39.88(18) . . . . ?
C38 C33 C35 C36 -30.24(18) . . . . ?
C38 C43 C42 C41 0.0(2) . . . . ?
C36 C37 C35 C33 -111.28(14) . . . . ?
C41 C40 C39 C38 0.5(2) . . . . ?
C13 C14 C15 C16 0.9(2) . . . . ?
C13 C12 C11 C9 -179.35(12) . . . . ?
C13 C12 C11 C16 1.76(19) . . . . ?
C39 C40 C41 C42 -0.6(2) . . . . ?
C16 C11 C9 C8 -88.17(16) . . . . ?
C16 C11 C9 C17 90.33(15) . . . . ?
C20 C2 C3 C4 -177.95(12) . . . . ?
C20 C2 C3 C21 0.0(2) . . . . ?
C25 C31 C32 C33 -15.9(2) . . . . ?
C17 C9 C8 C7 177.03(13) . . . . ?
C47 C29 C30 C46 -0.7(2) . . . . ?
C47 C29 C30 C25 176.91(12) . . . . ?
C47 C29 C28 C27 179.22(12) . . . . ?
C47 C29 C28 C48 -3.8(2) . . . . ?
C28 C29 C30 C46 -177.80(13) . . . . ?
C28 C29 C30 C25 -0.16(19) . . . . ?
C28 C27 C26 C44 177.26(12) . . . . ?
C28 C27 C26 C25 -2.45(19) . . . . ?
C18 C19 C17 C9 -111.31(14) . . . . ?
C23 C5 C4 C3 -179.93(13) . . . . ?
C23 C5 C4 C24 2.6(2) . . . . ?
C23 C5 C6 C1 -178.70(12) . . . . ?
C23 C5 C6 C22 1.21(19) . . . . ?
C45 C27 C26 C44 -1.7(2) . . . . ?
C45 C27 C26 C25 178.58(13) . . . . ?
C45 C27 C28 C29 -176.03(13) . . . . ?
C45 C27 C28 C48 7.1(2) . . . . ?
